data_4103792
loop_
_publ_author_name
'Hun Young Kim'
'Luca Salvi'
'Patrick J. Carroll'
'Patrick J. Walsh'

_publ_section_title
;
 Highly Enantio- and Diastereoselective One-Pot Methods for the Synthesis
 of Halocyclopropyl Alcohols
;
_journal_name_full 'Journal of the American Chemical Society'
_journal_page_first 954
_journal_page_last 962
_journal_paper_doi 10.1021/ja806989n
_journal_volume 131
_journal_year 2009
_chemical_formula_sum 'C18 H27 I O4'
_chemical_formula_weight 434.30
_chemical_name_systematic
; 
 ? 
;
_space_group_IT_number 19
_symmetry_cell_setting orthorhombic
_symmetry_Int_Tables_number 19
_symmetry_space_group_name_Hall 'P 2ac 2ab'
_symmetry_space_group_name_H-M 'P 21 21 21'
_atom_sites_solution_hydrogens geom
_atom_sites_solution_primary direct
_atom_sites_solution_secondary difmap
_audit_creation_method SHELXL-97
_cell_angle_alpha 90.00
_cell_angle_beta 90.00
_cell_angle_gamma 90.00
_cell_formula_units_Z 4
_cell_length_a 6.094(6)
_cell_length_b 15.229(14)
_cell_length_c 20.355(18)
_cell_measurement_temperature 293(2)
_cell_volume 1889(3)
_computing_structure_refinement 'SHELXL-97 (Sheldrick, 1997)'
_computing_structure_solution 'SHELXS-97 (Sheldrick, 1990)'
_diffrn_ambient_temperature 293(2)
_diffrn_measured_fraction_theta_full 0.997
_diffrn_measured_fraction_theta_max 0.997
_diffrn_radiation_monochromator graphite
_diffrn_radiation_source 'fine-focus sealed tube'
_diffrn_radiation_type MoK\a
_diffrn_radiation_wavelength 0.71069
_diffrn_reflns_av_R_equivalents 0.0178
_diffrn_reflns_av_sigmaI/netI 0.0580
_diffrn_reflns_limit_h_max 6
_diffrn_reflns_limit_h_min -7
_diffrn_reflns_limit_k_max 18
_diffrn_reflns_limit_k_min -15
_diffrn_reflns_limit_l_max 24
_diffrn_reflns_limit_l_min -21
_diffrn_reflns_number 7569
_diffrn_reflns_theta_full 25.03
_diffrn_reflns_theta_max 25.03
_diffrn_reflns_theta_min 2.67
_exptl_absorpt_coefficient_mu 1.712
_exptl_crystal_density_diffrn 1.527
_exptl_crystal_density_method 'not measured'
_exptl_crystal_F_000 880
_refine_diff_density_max 0.498
_refine_diff_density_min -0.463
_refine_diff_density_rms 0.051
_refine_ls_abs_structure_details 'Flack H D (1983), Acta Cryst. A39, 876-881'
_refine_ls_abs_structure_Flack 0.027(14)
_refine_ls_extinction_method none
_refine_ls_goodness_of_fit_ref 0.744
_refine_ls_hydrogen_treatment mixed
_refine_ls_matrix_type full
_refine_ls_number_parameters 215
_refine_ls_number_reflns 3329
_refine_ls_number_restraints 0
_refine_ls_restrained_S_all 0.744
_refine_ls_R_factor_all 0.0243
_refine_ls_R_factor_gt 0.0196
_refine_ls_shift/su_max 0.002
_refine_ls_shift/su_mean 0.000
_refine_ls_structure_factor_coef Fsqd
_refine_ls_weighting_details 'calc w=1/[\s^2^(Fo^2^)+(0.0000P)^2^+0.0000P] where P=(Fo^2^+2Fc^2^)/3'
_refine_ls_weighting_scheme calc
_refine_ls_wR_factor_gt 0.0288
_refine_ls_wR_factor_ref 0.0299
_reflns_number_gt 2901
_reflns_number_total 3329
_reflns_threshold_expression >2sigma(I)
_cod_data_source_file ja806989n_si_004.cif
_cod_data_source_block shelxl
_cod_original_sg_symbol_H-M 'P 21 21 21 '
_cod_database_code 4103792

loop_
_symmetry_equiv_pos_as_xyz
'x, y, z'
'x+1/2, -y+1/2, -z'
'-x, y+1/2, -z+1/2'
'-x+1/2, -y, z+1/2'

loop_
_atom_site_label
_atom_site_type_symbol
_atom_site_fract_x
_atom_site_fract_y
_atom_site_fract_z
_atom_site_U_iso_or_equiv
_atom_site_adp_type
_atom_site_occupancy
_atom_site_symmetry_multiplicity
_atom_site_calc_flag
_atom_site_refinement_flags
I1 I -0.04008(3) 0.572897(12) 0.213940(10) 0.03173(5) Uani 1 1 d .
O1 O 0.3432(3) 0.69439(11) 0.32749(9) 0.0204(5) Uani 1 1 d .
O2 O 0.0185(3) 0.71244(10) 0.37904(8) 0.0258(4) Uani 1 1 d .
O3 O 0.1506(3) 0.61465(11) 0.48216(9) 0.0200(4) Uani 1 1 d .
O4 O 0.1355(3) 0.51835(13) 0.56479(11) 0.0375(6) Uani 1 1 d .
C2 C 0.2608(4) 0.62545(17) 0.17904(14) 0.0208(7) Uani 1 1 d .
H2 H 0.3634 0.5809 0.1628 0.028 Uiso 1 1 calc R
C3 C 0.3707(4) 0.70188(14) 0.21283(15) 0.0193(6) Uani 1 1 d .
H3 H 0.5311 0.6977 0.2141 0.026 Uiso 1 1 calc R
C1 C 0.2771(5) 0.71222(17) 0.14387(15) 0.0233(7) Uani 1 1 d .
C4 C 0.0762(5) 0.76866(16) 0.13204(14) 0.0338(8) Uani 1 1 d .
H4A H 0.0027 0.7492 0.0929 0.051 Uiso 1 1 calc R
H4B H 0.1201 0.8288 0.1268 0.051 Uiso 1 1 calc R
H4C H -0.0216 0.7637 0.1688 0.051 Uiso 1 1 calc R
C5 C 0.4397(5) 0.71360(17) 0.08816(13) 0.0309(8) Uani 1 1 d .
H5A H 0.5580 0.6740 0.0977 0.046 Uiso 1 1 calc R
H5B H 0.4966 0.7720 0.0830 0.046 Uiso 1 1 calc R
H5C H 0.3681 0.6958 0.0483 0.046 Uiso 1 1 calc R
C6 C 0.2733(4) 0.74688(16) 0.27139(14) 0.0223(7) Uani 1 1 d .
H6 H 0.1128 0.7463 0.2682 0.030 Uiso 1 1 calc R
C7 C 0.3534(5) 0.84050(17) 0.28134(19) 0.0371(8) Uani 1 1 d .
H7A H 0.2991 0.8763 0.2454 0.049 Uiso 1 1 calc R
H7B H 0.2894 0.8631 0.3216 0.049 Uiso 1 1 calc R
C8 C 0.6002(5) 0.85127(18) 0.2852(2) 0.0529(10) Uani 1 1 d .
H8A H 0.6585 0.8110 0.3170 0.079 Uiso 1 1 calc R
H8B H 0.6348 0.9103 0.2981 0.079 Uiso 1 1 calc R
H8C H 0.6637 0.8393 0.2430 0.079 Uiso 1 1 calc R
C9 C 0.2018(5) 0.68424(16) 0.37778(14) 0.0185(7) Uani 1 1 d .
C10 C 0.3145(4) 0.63373(17) 0.43112(13) 0.0176(7) Uani 1 1 d .
C11 C 0.5008(4) 0.68215(14) 0.46665(13) 0.0217(7) Uani 1 1 d .
H11A H 0.4451 0.7303 0.4930 0.029 Uiso 1 1 calc R
H11B H 0.6088 0.7044 0.4359 0.029 Uiso 1 1 calc R
C12 C 0.5971(4) 0.60874(16) 0.51005(14) 0.0265(7) Uani 1 1 d .
H12A H 0.5814 0.6229 0.5563 0.035 Uiso 1 1 calc R
H12B H 0.7513 0.5995 0.5004 0.035 Uiso 1 1 calc R
C13 C 0.4603(5) 0.52701(14) 0.49190(12) 0.0182(6) Uani 1 1 d .
C14 C 0.2355(5) 0.54822(18) 0.51949(15) 0.0234(7) Uani 1 1 d .
C15 C 0.4106(4) 0.54150(15) 0.41737(13) 0.0169(7) Uani 1 1 d .
C16 C 0.6144(4) 0.54000(17) 0.37395(14) 0.0284(8) Uani 1 1 d .
H16A H 0.5746 0.5555 0.3298 0.043 Uiso 1 1 calc R
H16B H 0.6771 0.4822 0.3743 0.043 Uiso 1 1 calc R
H16C H 0.7197 0.5814 0.3904 0.043 Uiso 1 1 calc R
C17 C 0.2424(5) 0.47685(16) 0.38965(16) 0.0285(8) Uani 1 1 d .
H17A H 0.2031 0.4941 0.3458 0.043 Uiso 1 1 calc R
H17B H 0.1138 0.4769 0.4169 0.043 Uiso 1 1 calc R
H17C H 0.3046 0.4189 0.3888 0.043 Uiso 1 1 calc R
C18 C 0.5526(5) 0.43988(16) 0.51397(13) 0.0306(7) Uani 1 1 d .
H18A H 0.5674 0.4397 0.5609 0.046 Uiso 1 1 calc R
H18B H 0.6938 0.4310 0.4942 0.046 Uiso 1 1 calc R
H18C H 0.4553 0.3935 0.5008 0.046 Uiso 1 1 calc R

loop_
_atom_site_aniso_label
_atom_site_aniso_U_11
_atom_site_aniso_U_22
_atom_site_aniso_U_33
_atom_site_aniso_U_23
_atom_site_aniso_U_13
_atom_site_aniso_U_12
I1 0.02889(9) 0.03659(10) 0.02972(10) 0.00584(10) 0.00123(10) -0.00965(10)
O1 0.0189(11) 0.0220(11) 0.0202(12) 0.0049(9) 0.0048(9) 0.0039(9)
O2 0.0199(12) 0.0326(10) 0.0248(11) 0.0030(8) 0.0029(10) 0.0086(10)
O3 0.0157(10) 0.0236(10) 0.0207(11) 0.0026(9) 0.0067(9) 0.0020(9)
O4 0.0337(13) 0.0467(13) 0.0322(14) 0.0171(11) 0.0109(11) 0.0052(11)
C2 0.0156(16) 0.0242(16) 0.0227(18) 0.0046(13) 0.0048(14) -0.0027(13)
C3 0.0205(13) 0.0151(13) 0.0223(15) 0.0011(14) 0.0037(16) 0.0011(11)
C1 0.0263(17) 0.0216(16) 0.0220(18) 0.0016(14) 0.0005(14) -0.0025(14)
C4 0.0364(19) 0.0320(16) 0.0329(19) 0.0113(14) -0.0073(16) 0.0016(16)
C5 0.0359(19) 0.0328(17) 0.0241(17) 0.0012(13) 0.0052(17) -0.0074(18)
C6 0.0242(16) 0.0223(16) 0.0204(19) 0.0045(13) 0.0000(13) 0.0045(13)
C7 0.068(2) 0.0189(16) 0.0240(19) -0.0015(17) 0.008(2) 0.0041(15)
C8 0.075(3) 0.0323(19) 0.051(2) -0.008(2) 0.007(3) -0.0281(17)
C9 0.0243(18) 0.0093(15) 0.0218(18) -0.0021(12) 0.0011(14) -0.0031(14)
C10 0.0151(16) 0.0210(16) 0.0166(16) -0.0019(13) 0.0048(13) -0.0053(13)
C11 0.0193(19) 0.0221(14) 0.0238(15) -0.0055(12) -0.0011(14) -0.0017(14)
C12 0.0210(18) 0.0328(17) 0.0256(17) -0.0067(13) -0.0051(13) 0.0007(14)
C13 0.0179(14) 0.0200(13) 0.0168(14) 0.0001(11) 0.0011(14) 0.0010(14)
C14 0.0214(16) 0.0262(18) 0.0226(18) -0.0004(14) -0.0021(14) -0.0016(14)
C15 0.0188(17) 0.0134(14) 0.0187(15) -0.0014(11) -0.0002(12) 0.0016(12)
C16 0.0288(17) 0.0298(17) 0.0265(19) -0.0008(13) 0.0085(14) 0.0114(14)
C17 0.0335(19) 0.0198(16) 0.032(2) 0.0009(15) -0.0079(16) 0.0008(15)
C18 0.0310(15) 0.0351(16) 0.0257(16) 0.0030(13) 0.0026(15) 0.0067(17)

loop_
_atom_type_symbol
_atom_type_description
_atom_type_scat_dispersion_real
_atom_type_scat_dispersion_imag
_atom_type_scat_source
C C 0.0033 0.0016 'International Tables Vol C Tables 4.2.6.8 and 6.1.1.4'
H H 0.0000 0.0000 'International Tables Vol C Tables 4.2.6.8 and 6.1.1.4'
O O 0.0106 0.0060 'International Tables Vol C Tables 4.2.6.8 and 6.1.1.4'
I I -0.4742 1.8119 'International Tables Vol C Tables 4.2.6.8 and 6.1.1.4'

loop_
_geom_angle_atom_site_label_1
_geom_angle_atom_site_label_2
_geom_angle_atom_site_label_3
_geom_angle
C9 O1 C6 118.1(2)
C14 O3 C10 106.4(2)
C1 C2 C3 60.69(19)
C1 C2 I1 123.16(19)
C3 C2 I1 121.5(2)
C6 C3 C2 122.7(2)
C6 C3 C1 122.5(2)
C2 C3 C1 59.57(18)
C5 C1 C2 114.4(2)
C5 C1 C4 113.8(2)
C2 C1 C4 121.3(2)
C5 C1 C3 116.7(2)
C2 C1 C3 59.74(17)
C4 C1 C3 120.5(2)
O1 C6 C3 104.9(2)
O1 C6 C7 108.4(2)
C3 C6 C7 114.1(2)
C8 C7 C6 115.3(3)
O2 C9 O1 124.9(3)
O2 C9 C10 126.6(3)
O1 C9 C10 108.4(2)
O3 C10 C9 107.6(2)
O3 C10 C11 105.3(2)
C9 C10 C11 115.7(2)
O3 C10 C15 101.9(2)
C9 C10 C15 120.6(2)
C11 C10 C15 104.0(2)
C10 C11 C12 101.7(2)
C11 C12 C13 104.0(2)
C18 C13 C14 114.5(2)
C18 C13 C12 115.9(2)
C14 C13 C12 103.2(2)
C18 C13 C15 119.0(2)
C14 C13 C15 98.9(2)
C12 C13 C15 102.90(19)
O4 C14 O3 121.2(3)
O4 C14 C13 131.7(3)
O3 C14 C13 107.1(2)
C16 C15 C17 108.8(2)
C16 C15 C10 115.3(2)
C17 C15 C10 113.4(2)
C16 C15 C13 113.8(2)
C17 C15 C13 113.4(2)
C10 C15 C13 91.48(19)

loop_
_geom_bond_atom_site_label_1
_geom_bond_atom_site_label_2
_geom_bond_distance
I1 C2 2.123(3)
O1 C9 1.347(3)
O1 C6 1.458(3)
O2 C9 1.197(3)
O3 C14 1.367(3)
O3 C10 1.470(3)
O4 C14 1.195(3)
C2 C1 1.506(4)
C2 C3 1.509(4)
C3 C6 1.498(4)
C3 C1 1.523(4)
C1 C5 1.506(4)
C1 C4 1.515(4)
C6 C7 1.521(4)
C7 C8 1.515(4)
C9 C10 1.497(4)
C10 C11 1.535(3)
C10 C15 1.547(4)
C11 C12 1.541(3)
C12 C13 1.543(3)
C13 C18 1.510(3)
C13 C14 1.515(4)
C13 C15 1.563(4)
C15 C16 1.524(4)
C15 C17 1.529(4)
